data_7707535
loop_
_publ_author_name
'Yang, Qian-Ying'
'Zhang, Hua-Hong'
'Qi, Xiao-Wei'
'Sun, Shi-Shu'
'Zhang, Da-Shuai'
'Han, Li-Zhi'
'Zhang, Xiao-Peng'
'Shi, Zai-Feng'

_publ_section_title
;
 Mechanochromic luminescence properties of fluoro-substituted
 pinene-containing cyclometalated platinum(II) complexes with multiple
 triplet excited states.
;
_journal_issue 25
_journal_name_full 'Dalton transactions (Cambridge, England : 2003)'
_journal_page_first 8938
_journal_page_last 8946
_journal_paper_doi 10.1039/d1dt00848j
_journal_volume 50
_journal_year 2021
_chemical_absolute_configuration ad
_chemical_formula_moiety 'C23 H20 Cl F N2 Pt'
_chemical_formula_sum 'C23 H20 Cl F N2 Pt'
_chemical_formula_weight 573.95
_space_group_crystal_system monoclinic
_space_group_IT_number 4
_space_group_name_Hall 'P 2yb'
_space_group_name_H-M_alt 'P 1 21 1'
_atom_sites_solution_hydrogens geom
_atom_sites_solution_primary dual
_audit_creation_date 2021-05-11
_audit_creation_method
;
Olex2 1.3
(compiled 2020.11.12 svn.r5f609507 for OlexSys, GUI svn.r6272)
;
_audit_update_record
;
2021-05-12 deposited with the CCDC.	2021-05-28 downloaded from the CCDC.
;
_cell_angle_alpha 90
_cell_angle_beta 99.525(5)
_cell_angle_gamma 90
_cell_formula_units_Z 4
_cell_length_a 7.1917(7)
_cell_length_b 18.1841(17)
_cell_length_c 14.8761(14)
_cell_measurement_reflns_used 9945
_cell_measurement_temperature 193(2)
_cell_measurement_theta_max 56.79
_cell_measurement_theta_min 3.37
_cell_volume 1918.6(3)
_computing_cell_refinement 'SAINT (Bruker AXS, 2015)'
_computing_data_collection 'APEX3 (Bruker AXS, 2015)'
_computing_data_reduction 'SAINT (Bruker AXS, 2015)'
_computing_molecular_graphics 'Olex2 1.3 (Dolomanov et al., 2009)'
_computing_publication_material 'Olex2 1.3 (Dolomanov et al., 2009)'
_computing_structure_refinement 'SHELXL 2018/3 (Sheldrick, 2015)'
_computing_structure_solution 'SHELXT  (Sheldrick, 2015)'
_diffrn_ambient_temperature 193.01
_diffrn_measured_fraction_theta_full 0.975
_diffrn_measured_fraction_theta_max 0.959
_diffrn_measurement_device_type 'BRUKER D8 VENTURE PHOTON II'
_diffrn_measurement_method '\f and \w scans'
_diffrn_radiation_type GaK\a
_diffrn_radiation_wavelength 1.34139
_diffrn_reflns_av_unetI/netI 0.0655
_diffrn_reflns_Laue_measured_fraction_full 0.975
_diffrn_reflns_Laue_measured_fraction_max 0.959
_diffrn_reflns_limit_h_max 8
_diffrn_reflns_limit_h_min -8
_diffrn_reflns_limit_k_max 22
_diffrn_reflns_limit_k_min 0
_diffrn_reflns_limit_l_max 18
_diffrn_reflns_limit_l_min 0
_diffrn_reflns_number 3962
_diffrn_reflns_point_group_measured_fraction_full 0.504
_diffrn_reflns_point_group_measured_fraction_max 0.495
_diffrn_reflns_theta_full 53.594
_diffrn_reflns_theta_max 57.299
_diffrn_reflns_theta_min 3.367
_exptl_absorpt_coefficient_mu 10.368
_exptl_absorpt_correction_T_max 0.3356
_exptl_absorpt_correction_T_min 0.1922
_exptl_absorpt_correction_type multi-scan
_exptl_absorpt_process_details
;
SADABS-2016/2 (Bruker,2016/2) was used for absorption correction.
wR2(int) was 0.1616 before and 0.1306 after correction.
The Ratio of minimum to maximum transmission is 0.5727.
The \l/2 correction factor is Not present.
;
_exptl_crystal_colour red
_exptl_crystal_density_diffrn 1.987
_exptl_crystal_description needle
_exptl_crystal_F_000 1104
_exptl_crystal_size_max 0.12
_exptl_crystal_size_mid 0.11
_exptl_crystal_size_min 0.10
_refine_diff_density_max 2.508
_refine_diff_density_min -1.595
_refine_diff_density_rms 0.227
_refine_ls_abs_structure_details
;
No quotients, so Flack parameter determined by classical intensity fit
;
_refine_ls_abs_structure_Flack 0.11(4)
_refine_ls_extinction_method none
_refine_ls_goodness_of_fit_ref 1.090
_refine_ls_hydrogen_treatment constr
_refine_ls_matrix_type full
_refine_ls_number_parameters 510
_refine_ls_number_reflns 3962
_refine_ls_number_restraints 553
_refine_ls_restrained_S_all 1.018
_refine_ls_R_factor_all 0.0786
_refine_ls_R_factor_gt 0.0697
_refine_ls_shift/su_max 0.000
_refine_ls_shift/su_mean 0.000
_refine_ls_structure_factor_coef Fsqd
_refine_ls_weighting_details 'w=1/[\s^2^(Fo^2^)+(0.1117P)^2^+10.7630P] where P=(Fo^2^+2Fc^2^)/3'
_refine_ls_weighting_scheme calc
_refine_ls_wR_factor_gt 0.1833
_refine_ls_wR_factor_ref 0.1927
_reflns_Friedel_coverage 0.000
_reflns_Friedel_fraction_full 0.000
_reflns_Friedel_fraction_max 0.000
_reflns_number_gt 3454
_reflns_number_total 3962
_reflns_threshold_expression 'I > 2\s(I)'
_cod_data_source_file d1dt00848j2.cif
_cod_data_source_block znz9005_0m_5
_cod_depositor_comments 'Adding full bibliography for 7707532--7707536.cif.'
_cod_database_code 7707535
_shelx_shelxl_version_number 2018/3
_shelx_space_group_comment
;
The symmetry employed for this shelxl refinement is uniquely defined
by the following loop, which should always be used as a source of
symmetry information in preference to the above space-group names.
They are only intended as comments.
;
_shelx_estimated_absorpt_t_max 0.424
_shelx_estimated_absorpt_t_min 0.424
_olex2_refinement_description
;
1. Twinned data refinement
 Scales: 0.592(3)
 0.408(3)
2. Fixed Uiso
 At 1.2 times of:
  All C(H) groups, All C(H,H) groups
 At 1.5 times of:
  All C(H,H,H) groups
3. Rigid bond restraints
 All non-hydrogen atoms
 with sigma for 1-2 distances of 0.01 and sigma for 1-3 distances of 0.01
4. Uiso/Uaniso restraints and constraints
All non-hydrogen atoms have similar U: within 2A with sigma of 0.04 and sigma
for terminal atoms of 0.08 within 2A
5.a Ternary CH refined with riding coordinates:
 C17(H17), C19(H19), C24(H24), C22(H22)
5.b Secondary CH2 refined with riding coordinates:
 C18(H18A,H18B), C23(H23A,H23B), C11(H11A,H11B), C12(H12A,H12B)
5.c Aromatic/amide H refined with riding coordinates:
 C1(H1), C3(H3), C4(H4), C9(H9), C10(H10), C13(H13), C16(H16), C2(H2), C3(H3),
 C4(H4), C5(H5), C6(H6), C7(H7), C8(H8), C9(H9), C10(H10)
5.d Idealised Me refined as rotating group:
 C21(H21A,H21B,H21C), C22(H22A,H22B,H22C), C2(H2A,H2B,H2C), C1(H1A,H1B,H1C)
;
_olex2_submission_special_instructions 'No special instructions were received'

loop_
_space_group_symop_operation_xyz
'x, y, z'
'-x, y+1/2, -z'

loop_
_atom_site_label
_atom_site_type_symbol
_atom_site_fract_x
_atom_site_fract_y
_atom_site_fract_z
_atom_site_U_iso_or_equiv
_atom_site_adp_type
_atom_site_occupancy
_atom_site_site_symmetry_order
_atom_site_calc_flag
_atom_site_refinement_flags_posn
_atom_site_refinement_flags_adp
_atom_site_refinement_flags_occupancy
_atom_site_disorder_assembly
_atom_site_disorder_group
Pt1_1 Pt 0.6747(2) 0.45593(7) 0.44030(9) 0.0578(4) Uani 1 1 d . U . . .
C1_1 C 0.770(5) 0.3428(18) 0.591(3) 0.062(6) Uani 1 1 d . U . . .
H1_1 H 0.800934 0.311512 0.543977 0.074 Uiso 1 1 calc R U . . .
F1_1 F 0.572(5) 0.5938(14) 0.7401(15) 0.092(8) Uani 1 1 d . U . . .
N2_1 N 0.619(4) 0.5300(15) 0.3357(17) 0.057(5) Uani 1 1 d . U . . .
C3_1 C 0.747(6) 0.362(2) 0.743(3) 0.072(8) Uani 1 1 d . U . . .
H3_1 H 0.755775 0.343362 0.802946 0.086 Uiso 1 1 calc R U . . .
C4_1 C 0.699(6) 0.433(2) 0.725(3) 0.072(7) Uani 1 1 d . U . . .
H4_1 H 0.685468 0.465640 0.774025 0.086 Uiso 1 1 calc R U . . .
C5_1 C 0.670(5) 0.458(2) 0.638(2) 0.064(5) Uani 1 1 d . U . . .
C6_1 C 0.621(5) 0.530(2) 0.604(2) 0.061(5) Uani 1 1 d . U . . .
C7_1 C 0.609(5) 0.542(3) 0.514(2) 0.064(6) Uani 1 1 d . U . . .
C8_1 C 0.545(6) 0.6094(19) 0.461(2) 0.065(6) Uani 1 1 d . U . . .
C9_1 C 0.496(6) 0.666(2) 0.509(2) 0.066(6) Uani 1 1 d . U . . .
H9_1 H 0.453687 0.710315 0.479255 0.079 Uiso 1 1 calc R U . . .
C10_1 C 0.508(6) 0.6595(19) 0.603(3) 0.070(7) Uani 1 1 d . U . . .
H10_1 H 0.472284 0.700235 0.635978 0.084 Uiso 1 1 calc R U . . .
C11_1 C 0.571(7) 0.594(2) 0.650(3) 0.076(7) Uani 1 1 d . U . . .
C12_1 C 0.562(6) 0.5994(19) 0.363(2) 0.064(6) Uani 1 1 d . U . . .
C13_1 C 0.502(7) 0.653(2) 0.296(2) 0.074(8) Uani 1 1 d . U . . .
H13_1 H 0.447894 0.697169 0.313687 0.089 Uiso 1 1 calc R U . . .
C14_1 C 0.518(6) 0.642(2) 0.205(2) 0.070(7) Uani 1 1 d . U . . .
C15_1 C 0.604(6) 0.5734(19) 0.186(2) 0.061(6) Uani 1 1 d . U . . .
C16_1 C 0.646(5) 0.5193(18) 0.252(2) 0.057(6) Uani 1 1 d . U . . .
H16_1 H 0.694733 0.473561 0.236107 0.068 Uiso 1 1 calc R U . . .
C17_1 C 0.633(6) 0.567(2) 0.088(2) 0.069(6) Uani 1 1 d . U . . .
H17_1 H 0.684913 0.518939 0.070737 0.082 Uiso 1 1 calc R U . . .
C18_1 C 0.459(7) 0.592(3) 0.027(3) 0.082(8) Uani 1 1 d . U . . .
H18A_1 H 0.340915 0.582452 0.051245 0.099 Uiso 1 1 calc R U . . .
H18B_1 H 0.448096 0.574542 -0.036905 0.099 Uiso 1 1 calc R U . . .
C19_1 C 0.531(6) 0.670(2) 0.041(2) 0.075(6) Uani 1 1 d . U . . .
H19_1 H 0.501056 0.704362 -0.011753 0.091 Uiso 1 1 calc R U . . .
C20_1 C 0.731(6) 0.636(2) 0.057(2) 0.070(6) Uani 1 1 d . U . . .
C21_1 C 0.888(6) 0.671(2) 0.119(3) 0.082(10) Uani 1 1 d . U . . .
H21A_1 H 0.849740 0.679974 0.178087 0.123 Uiso 1 1 calc R U . . .
H21B_1 H 0.919821 0.718086 0.092665 0.123 Uiso 1 1 calc R U . . .
H21C_1 H 0.998061 0.638684 0.126511 0.123 Uiso 1 1 calc R U . . .
C22_1 C 0.800(7) 0.619(3) -0.037(2) 0.086(11) Uani 1 1 d . U . . .
H22A_1 H 0.800733 0.665116 -0.072317 0.129 Uiso 1 1 calc R U . . .
H22B_1 H 0.714733 0.583935 -0.072530 0.129 Uiso 1 1 calc R U . . .
H22C_1 H 0.927941 0.598930 -0.025410 0.129 Uiso 1 1 calc R U . . .
C23_1 C 0.488(7) 0.700(2) 0.136(3) 0.078(7) Uani 1 1 d . U . . .
H23A_1 H 0.570555 0.742086 0.155633 0.094 Uiso 1 1 calc R U . . .
H23B_1 H 0.355310 0.716721 0.127919 0.094 Uiso 1 1 calc R U . . .
C2_1 C 0.785(6) 0.316(2) 0.673(2) 0.072(7) Uani 1 1 d . U . . .
H2_1 H 0.820430 0.266302 0.685419 0.086 Uiso 1 1 calc R U . . .
N1_1 N 0.713(4) 0.4141(17) 0.567(2) 0.065(5) Uani 1 1 d . U . . .
Cl1_1 Cl 0.7342(14) 0.3490(5) 0.3538(6) 0.0644(18) Uani 1 1 d . U . . .
Cl1_2 Cl 0.0166(15) 0.6467(5) 0.3814(6) 0.067(2) Uani 1 1 d . U . . .
Pt1_2 Pt 0.0953(2) 0.53763(7) 0.47506(9) 0.0570(4) Uani 1 1 d . U . . .
N1_2 N 0.078(4) 0.5848(16) 0.5996(18) 0.057(5) Uani 1 1 d . U . . .
C2_2 C -0.030(8) 0.390(3) -0.031(2) 0.095(12) Uani 1 1 d . U . . .
H2A_2 H -0.145641 0.419069 -0.040935 0.143 Uiso 1 1 calc R U . . .
H2B_2 H -0.053991 0.341984 -0.061615 0.143 Uiso 1 1 calc R U . . .
H2C_2 H 0.069062 0.415647 -0.056573 0.143 Uiso 1 1 calc R U . . .
N2_2 N 0.143(4) 0.4652(16) 0.3806(16) 0.054(4) Uani 1 1 d . U . . .
C3_2 C 0.054(5) 0.656(2) 0.618(3) 0.067(6) Uani 1 1 d . U . . .
H3_2 H 0.037504 0.691072 0.569131 0.080 Uiso 1 1 calc R U . . .
C4_2 C 0.052(6) 0.6805(19) 0.706(3) 0.069(7) Uani 1 1 d . U . . .
H4_2 H 0.020808 0.730022 0.716994 0.082 Uiso 1 1 calc R U . . .
C5_2 C 0.094(6) 0.634(2) 0.774(3) 0.069(7) Uani 1 1 d . U . . .
H5_2 H 0.104397 0.651227 0.834791 0.083 Uiso 1 1 calc R U . . .
C6_2 C 0.124(6) 0.560(2) 0.758(2) 0.065(7) Uani 1 1 d . U . . .
H6_2 H 0.148749 0.526244 0.807760 0.078 Uiso 1 1 calc R U . . .
C7_2 C 0.121(5) 0.4812(19) 0.287(2) 0.061(6) Uani 1 1 d . U . . .
H7_2 H 0.069317 0.527106 0.265022 0.074 Uiso 1 1 calc R U . . .
C8_2 C 0.248(6) 0.3469(19) 0.350(2) 0.064(6) Uani 1 1 d . U . . .
H8_2 H 0.306595 0.302761 0.374299 0.077 Uiso 1 1 calc R U . . .
C9_2 C 0.245(5) 0.330(2) 0.655(2) 0.065(6) Uani 1 1 d . U . . .
H9_2 H 0.272315 0.287555 0.691613 0.078 Uiso 1 1 calc R U . . .
C10_2 C 0.242(4) 0.3265(19) 0.559(2) 0.062(6) Uani 1 1 d . U . . .
H10_2 H 0.258615 0.281029 0.530221 0.074 Uiso 1 1 calc R U . . .
C11_2 C 0.326(6) 0.415(3) 0.093(3) 0.080(7) Uani 1 1 d . U . . .
H11A_2 H 0.442065 0.418537 0.139253 0.096 Uiso 1 1 calc R U . . .
H11B_2 H 0.345532 0.434189 0.033413 0.096 Uiso 1 1 calc R U . . .
C12_2 C 0.272(6) 0.307(2) 0.191(2) 0.072(7) Uani 1 1 d . U . . .
H12A_2 H 0.202733 0.260570 0.195870 0.086 Uiso 1 1 calc R U . . .
H12B_2 H 0.408821 0.295749 0.206200 0.086 Uiso 1 1 calc R U . . .
C13_2 C 0.209(4) 0.394(2) 0.693(2) 0.060(6) Uani 1 1 d . U . . .
C14_2 C 0.158(4) 0.456(2) 0.5459(19) 0.052(4) Uani 1 1 d . U . . .
C15_2 C 0.190(4) 0.3967(16) 0.407(2) 0.051(4) Uani 1 1 d . U . . .
C16_2 C 0.212(4) 0.3914(16) 0.510(2) 0.051(4) Uani 1 1 d . U . . .
C17_2 C 0.224(5) 0.3587(18) 0.259(2) 0.060(5) Uani 1 1 d . U . . .
C18_2 C 0.117(6) 0.534(3) 0.669(2) 0.070(6) Uani 1 1 d . U . . .
C19_2 C 0.155(5) 0.457(3) 0.641(2) 0.067(6) Uani 1 1 d . U . . .
C20_2 C 0.172(5) 0.4321(17) 0.230(2) 0.059(5) Uani 1 1 d . U . . .
C24_2 C 0.227(6) 0.336(3) 0.089(3) 0.080(7) Uani 1 1 d . U . . .
H24_2 H 0.253971 0.301907 0.040200 0.096 Uiso 1 1 calc R U . . .
C22_2 C 0.145(5) 0.443(2) 0.126(2) 0.070(6) Uani 1 1 d . U . . .
H22_2 H 0.104110 0.493699 0.104545 0.084 Uiso 1 1 calc R U . . .
C23_2 C 0.034(7) 0.378(2) 0.070(2) 0.077(6) Uani 1 1 d . U . . .
C1_2 C -0.130(5) 0.338(2) 0.111(2) 0.073(8) Uani 1 1 d . U . . .
H1A_2 H -0.090067 0.330808 0.177071 0.109 Uiso 1 1 calc R U . . .
H1B_2 H -0.157776 0.290661 0.081529 0.109 Uiso 1 1 calc R U . . .
H1C_2 H -0.243225 0.369165 0.101240 0.109 Uiso 1 1 calc R U . . .
F1_2 F 0.226(3) 0.4000(12) 0.7869(13) 0.074(5) Uani 1 1 d . U . . .

loop_
_atom_site_aniso_label
_atom_site_aniso_U_11
_atom_site_aniso_U_22
_atom_site_aniso_U_33
_atom_site_aniso_U_23
_atom_site_aniso_U_13
_atom_site_aniso_U_12
Pt1_1 0.0576(8) 0.0559(7) 0.0619(7) -0.0006(6) 0.0157(6) -0.0012(8)
C1_1 0.056(17) 0.053(10) 0.081(11) 0.008(9) 0.025(13) -0.016(11)
F1_1 0.13(2) 0.081(14) 0.073(9) -0.006(9) 0.032(14) 0.017(15)
N2_1 0.060(14) 0.052(8) 0.062(7) 0.001(7) 0.021(10) -0.016(11)
C3_1 0.08(2) 0.059(12) 0.075(12) 0.000(10) 0.012(16) -0.013(15)
C4_1 0.09(2) 0.058(11) 0.075(10) 0.011(9) 0.035(15) -0.020(13)
C5_1 0.062(15) 0.063(10) 0.064(8) -0.002(8) 0.003(12) -0.010(14)
C6_1 0.063(15) 0.055(9) 0.073(9) 0.001(7) 0.034(12) -0.015(12)
C7_1 0.082(17) 0.057(10) 0.063(8) 0.001(7) 0.039(13) -0.010(13)
C8_1 0.073(17) 0.061(10) 0.069(9) 0.002(8) 0.035(13) -0.003(12)
C9_1 0.067(17) 0.063(11) 0.065(10) -0.010(9) 0.005(13) -0.009(12)
C10_1 0.09(2) 0.053(11) 0.074(10) -0.013(9) 0.028(15) -0.015(13)
C11_1 0.10(2) 0.066(12) 0.067(10) -0.005(9) 0.028(16) -0.002(15)
C12_1 0.070(16) 0.063(10) 0.062(9) -0.002(7) 0.017(13) 0.000(13)
C13_1 0.09(2) 0.063(13) 0.067(10) -0.004(9) 0.021(15) 0.015(15)
C14_1 0.082(18) 0.065(12) 0.067(10) 0.005(9) 0.020(14) 0.005(13)
C15_1 0.070(16) 0.057(11) 0.056(8) -0.010(8) 0.006(10) -0.006(12)
C16_1 0.052(15) 0.060(12) 0.055(8) -0.010(7) -0.002(11) 0.000(12)
C17_1 0.081(17) 0.064(12) 0.061(10) -0.004(9) 0.011(11) -0.010(10)
C18_1 0.086(16) 0.091(17) 0.065(13) 0.004(13) -0.002(14) -0.011(15)
C19_1 0.079(14) 0.080(13) 0.067(11) 0.007(12) 0.013(13) 0.003(13)
C20_1 0.078(13) 0.063(15) 0.073(14) 0.001(11) 0.018(11) 0.000(10)
C21_1 0.061(14) 0.08(2) 0.11(2) -0.03(2) 0.037(15) -0.010(14)
C22_1 0.10(3) 0.10(3) 0.068(15) 0.020(15) 0.023(16) 0.02(2)
C23_1 0.085(19) 0.078(14) 0.075(12) 0.010(10) 0.022(15) 0.017(16)
C2_1 0.08(2) 0.064(13) 0.070(13) 0.000(9) 0.009(15) -0.008(15)
N1_1 0.060(15) 0.064(10) 0.069(7) 0.001(7) 0.007(13) 0.001(12)
Cl1_1 0.067(5) 0.061(4) 0.066(4) -0.005(3) 0.015(4) -0.006(4)
Cl1_2 0.076(6) 0.058(4) 0.068(4) -0.002(3) 0.014(4) 0.000(4)
Pt1_2 0.0577(8) 0.0549(6) 0.0606(7) -0.0019(7) 0.0161(6) -0.0005(7)
N1_2 0.046(13) 0.067(9) 0.065(7) -0.002(6) 0.036(11) -0.003(11)
C2_2 0.11(3) 0.11(3) 0.062(12) -0.018(14) 0.008(14) 0.00(2)
N2_2 0.051(11) 0.055(8) 0.054(7) -0.005(7) 0.004(10) -0.008(11)
C3_2 0.062(17) 0.064(10) 0.081(12) -0.002(9) 0.033(14) -0.007(14)
C4_2 0.066(17) 0.055(12) 0.088(14) -0.007(9) 0.021(16) 0.009(14)
C5_2 0.064(18) 0.071(13) 0.073(12) -0.007(10) 0.013(15) 0.000(15)
C6_2 0.068(18) 0.064(12) 0.060(8) 0.001(9) -0.001(14) -0.006(14)
C7_2 0.068(18) 0.062(12) 0.052(8) -0.005(8) 0.006(13) -0.012(13)
C8_2 0.067(17) 0.058(12) 0.064(9) -0.006(9) 0.005(14) 0.002(13)
C9_2 0.051(15) 0.069(12) 0.072(10) 0.000(9) 0.000(14) 0.000(14)
C10_2 0.048(14) 0.064(11) 0.074(10) 0.002(9) 0.011(14) 0.020(13)
C11_2 0.084(15) 0.099(18) 0.061(14) 0.009(14) 0.025(13) 0.010(15)
C12_2 0.081(19) 0.069(13) 0.068(11) -0.013(10) 0.020(13) -0.004(14)
C13_2 0.039(15) 0.071(11) 0.063(9) -0.004(8) -0.009(12) 0.001(12)
C14_2 0.035(10) 0.059(8) 0.064(7) -0.001(6) 0.015(10) 0.000(12)
C15_2 0.043(13) 0.049(8) 0.062(8) -0.011(6) 0.009(10) -0.027(9)
C16_2 0.027(11) 0.055(8) 0.067(8) -0.005(7) 0.002(10) -0.006(9)
C17_2 0.056(14) 0.062(11) 0.061(8) -0.009(9) 0.006(12) -0.005(12)
C18_2 0.079(18) 0.069(10) 0.063(8) -0.005(8) 0.011(13) 0.002(16)
C19_2 0.070(16) 0.067(10) 0.066(8) 0.003(7) 0.018(13) -0.002(16)
C20_2 0.062(16) 0.056(10) 0.062(8) -0.001(7) 0.023(10) -0.024(10)
C24_2 0.090(15) 0.091(14) 0.065(10) -0.015(13) 0.030(14) 0.013(13)
C22_2 0.077(16) 0.074(13) 0.059(9) -0.003(9) 0.013(12) 0.004(11)
C23_2 0.088(14) 0.081(16) 0.061(11) -0.013(11) 0.016(11) 0.004(12)
C1_2 0.058(14) 0.08(2) 0.066(16) 0.001(16) -0.021(13) 0.005(13)
F1_2 0.088(16) 0.075(12) 0.062(8) 0.006(8) 0.015(10) -0.005(11)

loop_
_atom_type_symbol
_atom_type_description
_atom_type_scat_dispersion_real
_atom_type_scat_dispersion_imag
_atom_type_scat_source
C C 0.0137 0.0067 'International Tables Vol C Tables 4.2.6.8 and 6.1.1.4'
H H 0.0000 0.0000 'International Tables Vol C Tables 4.2.6.8 and 6.1.1.4'
Cl Cl 0.3281 0.5435 'International Tables Vol C Tables 4.2.6.8 and 6.1.1.4'
F F 0.0583 0.0400 'International Tables Vol C Tables 4.2.6.8 and 6.1.1.4'
N N 0.0241 0.0134 'International Tables Vol C Tables 4.2.6.8 and 6.1.1.4'
Pt Pt -5.3886 5.5592 'International Tables Vol C Tables 4.2.6.8 and 6.1.1.4'

loop_
_geom_angle_atom_site_label_1
_geom_angle_atom_site_label_2
_geom_angle_atom_site_label_3
_geom_angle
_geom_angle_site_symmetry_1
_geom_angle_site_symmetry_3
_geom_angle_publ_flag
N2_1 Pt1_1 Cl1_1 98.9(8) . . ?
C7_1 Pt1_1 N2_1 82.2(13) . . ?
C7_1 Pt1_1 N1_1 78.2(14) . . ?
C7_1 Pt1_1 Cl1_1 176.3(10) . . ?
N1_1 Pt1_1 N2_1 160.3(11) . . ?
N1_1 Pt1_1 Cl1_1 100.8(9) . . ?
C2_1 C1_1 H1_1 118.1 . . ?
C2_1 C1_1 N1_1 124(4) . . ?
N1_1 C1_1 H1_1 118.1 . . ?
C12_1 N2_1 Pt1_1 113.6(19) . . ?
C16_1 N2_1 Pt1_1 126(2) . . ?
C16_1 N2_1 C12_1 120(3) . . ?
C4_1 C3_1 H3_1 119.7 . . ?
C4_1 C3_1 C2_1 121(4) . . ?
C2_1 C3_1 H3_1 119.7 . . ?
C3_1 C4_1 H4_1 120.3 . . ?
C5_1 C4_1 C3_1 119(4) . . ?
C5_1 C4_1 H4_1 120.3 . . ?
C4_1 C5_1 C6_1 129(4) . . ?
C4_1 C5_1 N1_1 121(4) . . ?
N1_1 C5_1 C6_1 109(3) . . ?
C7_1 C6_1 C5_1 118(4) . . ?
C7_1 C6_1 C11_1 112(4) . . ?
C11_1 C6_1 C5_1 130(3) . . ?
C6_1 C7_1 Pt1_1 116(4) . . ?
C6_1 C7_1 C8_1 129(4) . . ?
C8_1 C7_1 Pt1_1 116(2) . . ?
C7_1 C8_1 C12_1 111(3) . . ?
C9_1 C8_1 C7_1 115(3) . . ?
C9_1 C8_1 C12_1 134(3) . . ?
C8_1 C9_1 H9_1 119.9 . . ?
C8_1 C9_1 C10_1 120(4) . . ?
C10_1 C9_1 H9_1 119.9 . . ?
C9_1 C10_1 H10_1 119.1 . . ?
C9_1 C10_1 C11_1 122(3) . . ?
C11_1 C10_1 H10_1 119.1 . . ?
F1_1 C11_1 C6_1 122(4) . . ?
F1_1 C11_1 C10_1 116(3) . . ?
C6_1 C11_1 C10_1 122(3) . . ?
N2_1 C12_1 C8_1 118(3) . . ?
N2_1 C12_1 C13_1 119(3) . . ?
C13_1 C12_1 C8_1 123(3) . . ?
C12_1 C13_1 H13_1 119.1 . . ?
C14_1 C13_1 C12_1 122(3) . . ?
C14_1 C13_1 H13_1 119.1 . . ?
C13_1 C14_1 C15_1 114(3) . . ?
C13_1 C14_1 C23_1 124(3) . . ?
C15_1 C14_1 C23_1 120(3) . . ?
C14_1 C15_1 C17_1 113(3) . . ?
C16_1 C15_1 C14_1 122(3) . . ?
C16_1 C15_1 C17_1 126(3) . . ?
N2_1 C16_1 C15_1 122(3) . . ?
N2_1 C16_1 H16_1 119.2 . . ?
C15_1 C16_1 H16_1 119.2 . . ?
C15_1 C17_1 H17_1 115.3 . . ?
C15_1 C17_1 C20_1 111(3) . . ?
C18_1 C17_1 C15_1 109(4) . . ?
C18_1 C17_1 H17_1 115.3 . . ?
C18_1 C17_1 C20_1 87(3) . . ?
C20_1 C17_1 H17_1 115.3 . . ?
C17_1 C18_1 H18A_1 114.0 . . ?
C17_1 C18_1 H18B_1 114.0 . . ?
C17_1 C18_1 C19_1 88(3) . . ?
H18A_1 C18_1 H18B_1 111.2 . . ?
C19_1 C18_1 H18A_1 114.0 . . ?
C19_1 C18_1 H18B_1 114.0 . . ?
C18_1 C19_1 H19_1 116.2 . . ?
C18_1 C19_1 C20_1 86(3) . . ?
C18_1 C19_1 C23_1 109(3) . . ?
C20_1 C19_1 H19_1 116.2 . . ?
C20_1 C19_1 C23_1 109(3) . . ?
C23_1 C19_1 H19_1 116.2 . . ?
C17_1 C20_1 C22_1 109(3) . . ?
C19_1 C20_1 C17_1 85(3) . . ?
C19_1 C20_1 C22_1 111(3) . . ?
C21_1 C20_1 C17_1 120(3) . . ?
C21_1 C20_1 C19_1 121(3) . . ?
C21_1 C20_1 C22_1 108(4) . . ?
C20_1 C21_1 H21A_1 109.5 . . ?
C20_1 C21_1 H21B_1 109.5 . . ?
C20_1 C21_1 H21C_1 109.5 . . ?
H21A_1 C21_1 H21B_1 109.5 . . ?
H21A_1 C21_1 H21C_1 109.5 . . ?
H21B_1 C21_1 H21C_1 109.5 . . ?
C20_1 C22_1 H22A_1 109.5 . . ?
C20_1 C22_1 H22B_1 109.5 . . ?
C20_1 C22_1 H22C_1 109.5 . . ?
H22A_1 C22_1 H22B_1 109.5 . . ?
H22A_1 C22_1 H22C_1 109.5 . . ?
H22B_1 C22_1 H22C_1 109.5 . . ?
C14_1 C23_1 C19_1 111(3) . . ?
C14_1 C23_1 H23A_1 109.5 . . ?
C14_1 C23_1 H23B_1 109.5 . . ?
C19_1 C23_1 H23A_1 109.5 . . ?
C19_1 C23_1 H23B_1 109.5 . . ?
H23A_1 C23_1 H23B_1 108.1 . . ?
C1_1 C2_1 C3_1 119(4) . . ?
C1_1 C2_1 H2_1 120.6 . . ?
C3_1 C2_1 H2_1 120.6 . . ?
C1_1 N1_1 Pt1_1 125(3) . . ?
C1_1 N1_1 C5_1 116(3) . . ?
C5_1 N1_1 Pt1_1 119(3) . . ?
N1_2 Pt1_2 Cl1_2 97.6(9) . . ?
N2_2 Pt1_2 Cl1_2 100.7(8) . . ?
N2_2 Pt1_2 N1_2 161.5(11) . . ?
C14_2 Pt1_2 Cl1_2 179.1(10) . . ?
C14_2 Pt1_2 N1_2 82.1(13) . . ?
C14_2 Pt1_2 N2_2 79.5(12) . . ?
C3_2 N1_2 Pt1_2 128(2) . . ?
C3_2 N1_2 C18_2 121(3) . . ?
C18_2 N1_2 Pt1_2 111(2) . . ?
H2A_2 C2_2 H2B_2 109.5 . . ?
H2A_2 C2_2 H2C_2 109.5 . . ?
H2B_2 C2_2 H2C_2 109.5 . . ?
C23_2 C2_2 H2A_2 109.5 . . ?
C23_2 C2_2 H2B_2 109.5 . . ?
C23_2 C2_2 H2C_2 109.5 . . ?
C7_2 N2_2 Pt1_2 124(2) . . ?
C15_2 N2_2 Pt1_2 118(2) . . ?
C15_2 N2_2 C7_2 118(3) . . ?
N1_2 C3_2 H3_2 119.5 . . ?
N1_2 C3_2 C4_2 121(3) . . ?
C4_2 C3_2 H3_2 119.5 . . ?
C3_2 C4_2 H4_2 120.3 . . ?
C5_2 C4_2 C3_2 119(3) . . ?
C5_2 C4_2 H4_2 120.3 . . ?
C4_2 C5_2 H5_2 119.5 . . ?
C4_2 C5_2 C6_2 121(4) . . ?
C6_2 C5_2 H5_2 119.5 . . ?
C5_2 C6_2 H6_2 120.0 . . ?
C18_2 C6_2 C5_2 120(4) . . ?
C18_2 C6_2 H6_2 120.0 . . ?
N2_2 C7_2 H7_2 120.0 . . ?
C20_2 C7_2 N2_2 120(3) . . ?
C20_2 C7_2 H7_2 120.0 . . ?
C15_2 C8_2 H8_2 119.3 . . ?
C15_2 C8_2 C17_2 121(3) . . ?
C17_2 C8_2 H8_2 119.3 . . ?
C10_2 C9_2 H9_2 120.2 . . ?
C13_2 C9_2 H9_2 120.2 . . ?
C13_2 C9_2 C10_2 120(3) . . ?
C9_2 C10_2 H10_2 121.1 . . ?
C16_2 C10_2 C9_2 118(3) . . ?
C16_2 C10_2 H10_2 121.1 . . ?
H11A_2 C11_2 H11B_2 111.6 . . ?
C24_2 C11_2 H11A_2 114.4 . . ?
C24_2 C11_2 H11B_2 114.4 . . ?
C22_2 C11_2 H11A_2 114.4 . . ?
C22_2 C11_2 H11B_2 114.4 . . ?
C22_2 C11_2 C24_2 85(3) . . ?
H12A_2 C12_2 H12B_2 107.6 . . ?
C17_2 C12_2 H12A_2 108.7 . . ?
C17_2 C12_2 H12B_2 108.7 . . ?
C17_2 C12_2 C24_2 114(3) . . ?
C24_2 C12_2 H12A_2 108.7 . . ?
C24_2 C12_2 H12B_2 108.7 . . ?
C9_2 C13_2 C19_2 122(3) . . ?
C9_2 C13_2 F1_2 121(3) . . ?
F1_2 C13_2 C19_2 117(3) . . ?
C16_2 C14_2 Pt1_2 122(2) . . ?
C16_2 C14_2 C19_2 116(4) . . ?
C19_2 C14_2 Pt1_2 122(3) . . ?
N2_2 C15_2 C8_2 122(3) . . ?
N2_2 C15_2 C16_2 110(3) . . ?
C8_2 C15_2 C16_2 127(3) . . ?
C10_2 C16_2 C15_2 125(3) . . ?
C14_2 C16_2 C10_2 123(3) . . ?
C14_2 C16_2 C15_2 110(3) . . ?
C8_2 C17_2 C12_2 126(3) . . ?
C8_2 C17_2 C20_2 116(3) . . ?
C20_2 C17_2 C12_2 118(3) . . ?
N1_2 C18_2 C6_2 118(4) . . ?
N1_2 C18_2 C19_2 116(3) . . ?
C6_2 C18_2 C19_2 127(4) . . ?
C13_2 C19_2 C14_2 120(4) . . ?
C13_2 C19_2 C18_2 131(3) . . ?
C14_2 C19_2 C18_2 109(3) . . ?
C7_2 C20_2 C17_2 121(3) . . ?
C7_2 C20_2 C22_2 124(3) . . ?
C17_2 C20_2 C22_2 114(3) . . ?
C11_2 C24_2 C12_2 104(3) . . ?
C11_2 C24_2 H24_2 116.7 . . ?
C12_2 C24_2 H24_2 116.7 . . ?
C23_2 C24_2 C11_2 87(3) . . ?
C23_2 C24_2 C12_2 111(3) . . ?
C23_2 C24_2 H24_2 116.7 . . ?
C11_2 C22_2 H22_2 115.1 . . ?
C11_2 C22_2 C23_2 88(3) . . ?
C20_2 C22_2 C11_2 107(3) . . ?
C20_2 C22_2 H22_2 115.1 . . ?
C20_2 C22_2 C23_2 113(3) . . ?
C23_2 C22_2 H22_2 115.1 . . ?
C2_2 C23_2 C24_2 111(3) . . ?
C2_2 C23_2 C22_2 117(4) . . ?
C2_2 C23_2 C1_2 109(4) . . ?
C24_2 C23_2 C22_2 85(3) . . ?
C24_2 C23_2 C1_2 114(3) . . ?
C1_2 C23_2 C22_2 119(3) . . ?
C23_2 C1_2 H1A_2 109.5 . . ?
C23_2 C1_2 H1B_2 109.5 . . ?
C23_2 C1_2 H1C_2 109.5 . . ?
H1A_2 C1_2 H1B_2 109.5 . . ?
H1A_2 C1_2 H1C_2 109.5 . . ?
H1B_2 C1_2 H1C_2 109.5 . . ?

loop_
_geom_bond_atom_site_label_1
_geom_bond_atom_site_label_2
_geom_bond_distance
_geom_bond_site_symmetry_2
_geom_bond_publ_flag
Pt1_1 N2_1 2.05(3) . ?
Pt1_1 C7_1 2.01(4) . ?
Pt1_1 N1_1 2.01(3) . ?
Pt1_1 Cl1_1 2.408(8) . ?
C1_1 H1_1 0.9500 . ?
C1_1 C2_1 1.31(5) . ?
C1_1 N1_1 1.39(5) . ?
F1_1 C11_1 1.34(4) . ?
N2_1 C12_1 1.41(4) . ?
N2_1 C16_1 1.30(4) . ?
C3_1 H3_1 0.9500 . ?
C3_1 C4_1 1.35(5) . ?
C3_1 C2_1 1.39(5) . ?
C4_1 H4_1 0.9500 . ?
C4_1 C5_1 1.35(5) . ?
C5_1 C6_1 1.44(6) . ?
C5_1 N1_1 1.40(5) . ?
C6_1 C7_1 1.35(5) . ?
C6_1 C11_1 1.42(5) . ?
C7_1 C8_1 1.48(6) . ?
C8_1 C9_1 1.33(5) . ?
C8_1 C12_1 1.49(4) . ?
C9_1 H9_1 0.9500 . ?
C9_1 C10_1 1.39(5) . ?
C10_1 H10_1 0.9500 . ?
C10_1 C11_1 1.43(6) . ?
C12_1 C13_1 1.41(5) . ?
C13_1 H13_1 0.9500 . ?
C13_1 C14_1 1.40(5) . ?
C14_1 C15_1 1.45(5) . ?
C14_1 C23_1 1.45(5) . ?
C15_1 C16_1 1.39(5) . ?
C15_1 C17_1 1.51(4) . ?
C16_1 H16_1 0.9500 . ?
C17_1 H17_1 1.0000 . ?
C17_1 C18_1 1.49(6) . ?
C17_1 C20_1 1.55(5) . ?
C18_1 H18A_1 0.9900 . ?
C18_1 H18B_1 0.9900 . ?
C18_1 C19_1 1.52(6) . ?
C19_1 H19_1 1.0000 . ?
C19_1 C20_1 1.54(6) . ?
C19_1 C23_1 1.58(5) . ?
C20_1 C21_1 1.48(6) . ?
C20_1 C22_1 1.59(5) . ?
C21_1 H21A_1 0.9800 . ?
C21_1 H21B_1 0.9800 . ?
C21_1 H21C_1 0.9800 . ?
C22_1 H22A_1 0.9800 . ?
C22_1 H22B_1 0.9800 . ?
C22_1 H22C_1 0.9800 . ?
C23_1 H23A_1 0.9900 . ?
C23_1 H23B_1 0.9900 . ?
C2_1 H2_1 0.9500 . ?
Cl1_2 Pt1_2 2.435(9) . ?
Pt1_2 N1_2 2.06(3) . ?
Pt1_2 N2_2 2.00(3) . ?
Pt1_2 C14_2 1.83(4) . ?
N1_2 C3_2 1.35(5) . ?
N1_2 C18_2 1.38(5) . ?
C2_2 H2A_2 0.9800 . ?
C2_2 H2B_2 0.9800 . ?
C2_2 H2C_2 0.9800 . ?
C2_2 C23_2 1.52(5) . ?
N2_2 C7_2 1.40(4) . ?
N2_2 C15_2 1.33(4) . ?
C3_2 H3_2 0.9500 . ?
C3_2 C4_2 1.38(5) . ?
C4_2 H4_2 0.9500 . ?
C4_2 C5_2 1.32(5) . ?
C5_2 H5_2 0.9500 . ?
C5_2 C6_2 1.40(5) . ?
C6_2 H6_2 0.9500 . ?
C6_2 C18_2 1.39(5) . ?
C7_2 H7_2 0.9500 . ?
C7_2 C20_2 1.33(5) . ?
C8_2 H8_2 0.9500 . ?
C8_2 C15_2 1.35(5) . ?
C8_2 C17_2 1.35(5) . ?
C9_2 H9_2 0.9500 . ?
C9_2 C10_2 1.42(5) . ?
C9_2 C13_2 1.33(5) . ?
C10_2 H10_2 0.9500 . ?
C10_2 C16_2 1.39(5) . ?
C11_2 H11A_2 0.9900 . ?
C11_2 H11B_2 0.9900 . ?
C11_2 C24_2 1.59(7) . ?
C11_2 C22_2 1.55(5) . ?
C12_2 H12A_2 0.9900 . ?
C12_2 H12B_2 0.9900 . ?
C12_2 C17_2 1.46(5) . ?
C12_2 C24_2 1.60(5) . ?
C13_2 C19_2 1.40(6) . ?
C13_2 F1_2 1.39(4) . ?
C14_2 C16_2 1.38(5) . ?
C14_2 C19_2 1.41(4) . ?
C15_2 C16_2 1.51(4) . ?
C17_2 C20_2 1.43(5) . ?
C18_2 C19_2 1.51(6) . ?
C20_2 C22_2 1.53(4) . ?
C24_2 H24_2 1.0000 . ?
C24_2 C23_2 1.56(6) . ?
C22_2 H22_2 1.0000 . ?
C22_2 C23_2 1.59(5) . ?
C23_2 C1_2 1.58(6) . ?
C1_2 H1A_2 0.9800 . ?
C1_2 H1B_2 0.9800 . ?
C1_2 H1C_2 0.9800 . ?

loop_
_geom_torsion_atom_site_label_1
_geom_torsion_atom_site_label_2
_geom_torsion_atom_site_label_3
_geom_torsion_atom_site_label_4
_geom_torsion
_geom_torsion_site_symmetry_1
_geom_torsion_site_symmetry_2
_geom_torsion_site_symmetry_3
_geom_torsion_site_symmetry_4
_geom_torsion_publ_flag
Pt1_1 N2_1 C12_1 C8_1 -2(4) . . . . ?
Pt1_1 N2_1 C12_1 C13_1 -174(3) . . . . ?
Pt1_1 N2_1 C16_1 C15_1 -180(3) . . . . ?
Pt1_1 C7_1 C8_1 C9_1 178(3) . . . . ?
Pt1_1 C7_1 C8_1 C12_1 -5(4) . . . . ?
N2_1 C12_1 C13_1 C14_1 -8(7) . . . . ?
C3_1 C4_1 C5_1 C6_1 -179(4) . . . . ?
C3_1 C4_1 C5_1 N1_1 -9(6) . . . . ?
C4_1 C3_1 C2_1 C1_1 -1(7) . . . . ?
C4_1 C5_1 C6_1 C7_1 176(4) . . . . ?
C4_1 C5_1 C6_1 C11_1 -7(7) . . . . ?
C4_1 C5_1 N1_1 Pt1_1 -178(3) . . . . ?
C4_1 C5_1 N1_1 C1_1 6(5) . . . . ?
C5_1 C6_1 C7_1 Pt1_1 -3(4) . . . . ?
C5_1 C6_1 C7_1 C8_1 174(4) . . . . ?
C5_1 C6_1 C11_1 F1_1 3(7) . . . . ?
C5_1 C6_1 C11_1 C10_1 -173(4) . . . . ?
C6_1 C5_1 N1_1 Pt1_1 -6(4) . . . . ?
C6_1 C5_1 N1_1 C1_1 178(3) . . . . ?
C6_1 C7_1 C8_1 C9_1 1(6) . . . . ?
C6_1 C7_1 C8_1 C12_1 178(4) . . . . ?
C7_1 C6_1 C11_1 F1_1 180(4) . . . . ?
C7_1 C6_1 C11_1 C10_1 3(6) . . . . ?
C7_1 C8_1 C9_1 C10_1 0(6) . . . . ?
C7_1 C8_1 C12_1 N2_1 5(5) . . . . ?
C7_1 C8_1 C12_1 C13_1 176(4) . . . . ?
C8_1 C9_1 C10_1 C11_1 0(7) . . . . ?
C8_1 C12_1 C13_1 C14_1 -180(4) . . . . ?
C9_1 C8_1 C12_1 N2_1 -180(4) . . . . ?
C9_1 C8_1 C12_1 C13_1 -8(8) . . . . ?
C9_1 C10_1 C11_1 F1_1 -179(4) . . . . ?
C9_1 C10_1 C11_1 C6_1 -2(7) . . . . ?
C11_1 C6_1 C7_1 Pt1_1 -180(3) . . . . ?
C11_1 C6_1 C7_1 C8_1 -3(6) . . . . ?
C12_1 N2_1 C16_1 C15_1 -6(5) . . . . ?
C12_1 C8_1 C9_1 C10_1 -175(4) . . . . ?
C12_1 C13_1 C14_1 C15_1 -1(7) . . . . ?
C12_1 C13_1 C14_1 C23_1 -169(5) . . . . ?
C13_1 C14_1 C15_1 C16_1 7(6) . . . . ?
C13_1 C14_1 C15_1 C17_1 -175(4) . . . . ?
C13_1 C14_1 C23_1 C19_1 176(4) . . . . ?
C14_1 C15_1 C16_1 N2_1 -4(6) . . . . ?
C14_1 C15_1 C17_1 C18_1 -45(5) . . . . ?
C14_1 C15_1 C17_1 C20_1 50(5) . . . . ?
C15_1 C14_1 C23_1 C19_1 8(6) . . . . ?
C15_1 C17_1 C18_1 C19_1 84(3) . . . . ?
C15_1 C17_1 C20_1 C19_1 -82(4) . . . . ?
C15_1 C17_1 C20_1 C21_1 41(5) . . . . ?
C15_1 C17_1 C20_1 C22_1 167(3) . . . . ?
C16_1 N2_1 C12_1 C8_1 -176(3) . . . . ?
C16_1 N2_1 C12_1 C13_1 12(6) . . . . ?
C16_1 C15_1 C17_1 C18_1 132(4) . . . . ?
C16_1 C15_1 C17_1 C20_1 -133(4) . . . . ?
C17_1 C15_1 C16_1 N2_1 179(4) . . . . ?
C17_1 C18_1 C19_1 C20_1 28(3) . . . . ?
C17_1 C18_1 C19_1 C23_1 -81(4) . . . . ?
C18_1 C17_1 C20_1 C19_1 27(3) . . . . ?
C18_1 C17_1 C20_1 C21_1 150(4) . . . . ?
C18_1 C17_1 C20_1 C22_1 -84(4) . . . . ?
C18_1 C19_1 C20_1 C17_1 -27(3) . . . . ?
C18_1 C19_1 C20_1 C21_1 -149(4) . . . . ?
C18_1 C19_1 C20_1 C22_1 82(4) . . . . ?
C18_1 C19_1 C23_1 C14_1 40(5) . . . . ?
C20_1 C17_1 C18_1 C19_1 -28(3) . . . . ?
C20_1 C19_1 C23_1 C14_1 -53(5) . . . . ?
C23_1 C14_1 C15_1 C16_1 176(4) . . . . ?
C23_1 C14_1 C15_1 C17_1 -7(6) . . . . ?
C23_1 C19_1 C20_1 C17_1 82(3) . . . . ?
C23_1 C19_1 C20_1 C21_1 -40(5) . . . . ?
C23_1 C19_1 C20_1 C22_1 -169(3) . . . . ?
C2_1 C1_1 N1_1 Pt1_1 -176(3) . . . . ?
C2_1 C1_1 N1_1 C5_1 0(5) . . . . ?
C2_1 C3_1 C4_1 C5_1 6(7) . . . . ?
N1_1 C1_1 C2_1 C3_1 -2(6) . . . . ?
N1_1 C5_1 C6_1 C7_1 5(5) . . . . ?
N1_1 C5_1 C6_1 C11_1 -178(4) . . . . ?
Pt1_2 N1_2 C3_2 C4_2 -178(3) . . . . ?
Pt1_2 N1_2 C18_2 C6_2 176(3) . . . . ?
Pt1_2 N1_2 C18_2 C19_2 -2(4) . . . . ?
Pt1_2 N2_2 C7_2 C20_2 174(3) . . . . ?
Pt1_2 N2_2 C15_2 C8_2 -172(3) . . . . ?
Pt1_2 N2_2 C15_2 C16_2 -5(3) . . . . ?
Pt1_2 C14_2 C16_2 C10_2 -173(2) . . . . ?
Pt1_2 C14_2 C16_2 C15_2 -6(3) . . . . ?
Pt1_2 C14_2 C19_2 C13_2 -178(3) . . . . ?
Pt1_2 C14_2 C19_2 C18_2 -7(4) . . . . ?
N1_2 Pt1_2 C14_2 C16_2 -175(3) . . . . ?
N1_2 Pt1_2 C14_2 C19_2 4(3) . . . . ?
N1_2 C3_2 C4_2 C5_2 7(6) . . . . ?
N1_2 C18_2 C19_2 C13_2 176(4) . . . . ?
N1_2 C18_2 C19_2 C14_2 5(5) . . . . ?
N2_2 Pt1_2 C14_2 C16_2 3(2) . . . . ?
N2_2 Pt1_2 C14_2 C19_2 -178(3) . . . . ?
N2_2 C7_2 C20_2 C17_2 9(5) . . . . ?
N2_2 C7_2 C20_2 C22_2 177(3) . . . . ?
N2_2 C15_2 C16_2 C10_2 173(3) . . . . ?
N2_2 C15_2 C16_2 C14_2 7(4) . . . . ?
C3_2 N1_2 C18_2 C6_2 2(5) . . . . ?
C3_2 N1_2 C18_2 C19_2 -176(3) . . . . ?
C3_2 C4_2 C5_2 C6_2 -6(6) . . . . ?
C4_2 C5_2 C6_2 C18_2 3(6) . . . . ?
C5_2 C6_2 C18_2 N1_2 -1(6) . . . . ?
C5_2 C6_2 C18_2 C19_2 177(4) . . . . ?
C6_2 C18_2 C19_2 C13_2 -2(7) . . . . ?
C6_2 C18_2 C19_2 C14_2 -172(4) . . . . ?
C7_2 N2_2 C15_2 C8_2 12(5) . . . . ?
C7_2 N2_2 C15_2 C16_2 178(3) . . . . ?
C7_2 C20_2 C22_2 C11_2 139(4) . . . . ?
C7_2 C20_2 C22_2 C23_2 -126(4) . . . . ?
C8_2 C15_2 C16_2 C10_2 -21(5) . . . . ?
C8_2 C15_2 C16_2 C14_2 173(3) . . . . ?
C8_2 C17_2 C20_2 C7_2 -11(6) . . . . ?
C8_2 C17_2 C20_2 C22_2 -180(3) . . . . ?
C9_2 C10_2 C16_2 C14_2 -10(5) . . . . ?
C9_2 C10_2 C16_2 C15_2 -175(3) . . . . ?
C9_2 C13_2 C19_2 C14_2 -7(6) . . . . ?
C9_2 C13_2 C19_2 C18_2 -177(4) . . . . ?
C10_2 C9_2 C13_2 C19_2 4(6) . . . . ?
C10_2 C9_2 C13_2 F1_2 -175(3) . . . . ?
C11_2 C24_2 C23_2 C2_2 89(4) . . . . ?
C11_2 C24_2 C23_2 C22_2 -28(3) . . . . ?
C11_2 C24_2 C23_2 C1_2 -147(3) . . . . ?
C11_2 C22_2 C23_2 C2_2 -82(4) . . . . ?
C11_2 C22_2 C23_2 C24_2 28(3) . . . . ?
C11_2 C22_2 C23_2 C1_2 143(4) . . . . ?
C12_2 C17_2 C20_2 C7_2 178(4) . . . . ?
C12_2 C17_2 C20_2 C22_2 9(5) . . . . ?
C12_2 C24_2 C23_2 C2_2 -167(4) . . . . ?
C12_2 C24_2 C23_2 C22_2 76(4) . . . . ?
C12_2 C24_2 C23_2 C1_2 -43(4) . . . . ?
C13_2 C9_2 C10_2 C16_2 4(5) . . . . ?
C15_2 N2_2 C7_2 C20_2 -10(5) . . . . ?
C15_2 C8_2 C17_2 C12_2 -177(4) . . . . ?
C15_2 C8_2 C17_2 C20_2 13(6) . . . . ?
C16_2 C14_2 C19_2 C13_2 1(5) . . . . ?
C16_2 C14_2 C19_2 C18_2 173(3) . . . . ?
C17_2 C8_2 C15_2 N2_2 -14(6) . . . . ?
C17_2 C8_2 C15_2 C16_2 -178(3) . . . . ?
C17_2 C12_2 C24_2 C11_2 52(4) . . . . ?
C17_2 C12_2 C24_2 C23_2 -41(5) . . . . ?
C17_2 C20_2 C22_2 C11_2 -53(4) . . . . ?
C17_2 C20_2 C22_2 C23_2 42(4) . . . . ?
C18_2 N1_2 C3_2 C4_2 -5(6) . . . . ?
C19_2 C14_2 C16_2 C10_2 8(5) . . . . ?
C19_2 C14_2 C16_2 C15_2 174(3) . . . . ?
C20_2 C22_2 C23_2 C2_2 170(4) . . . . ?
C20_2 C22_2 C23_2 C24_2 -79(4) . . . . ?
C20_2 C22_2 C23_2 C1_2 35(5) . . . . ?
C24_2 C11_2 C22_2 C20_2 86(3) . . . . ?
C24_2 C11_2 C22_2 C23_2 -28(3) . . . . ?
C24_2 C12_2 C17_2 C8_2 180(4) . . . . ?
C24_2 C12_2 C17_2 C20_2 -10(5) . . . . ?
C22_2 C11_2 C24_2 C12_2 -83(3) . . . . ?
C22_2 C11_2 C24_2 C23_2 28(3) . . . . ?
F1_2 C13_2 C19_2 C14_2 172(3) . . . . ?
F1_2 C13_2 C19_2 C18_2 3(6) . . . . ?

loop_
_twin_individual_id
_twin_individual_mass_fraction_refined
1 0.592(3)
2 0.408(3)
